data_4304365
loop_
_publ_author_name
'Gloria Agust\'i'
'M. Carmen Mu\~noz'
'Ana B. Gaspar'
'Jos\'e A. Real'

_publ_section_title
;
Spin-Crossover Behavior in Cyanide-bridged Iron(II)-Gold(I) Bimetallic 2D
Hofmann-like Metal-Organic Frameworks
;
_journal_name_full 'Inorganic Chemistry'
_journal_page_first 2552
_journal_page_last 2561
_journal_paper_doi 10.1021/ic701865k
_journal_volume 47
_journal_year 2008
_chemical_formula_sum 'C14 H8 Au2 Br2 Fe N6'
_chemical_formula_weight 869.87
_chemical_name_systematic
;
 ?
;
_space_group_IT_number 14
_symmetry_cell_setting monoclinic
_symmetry_space_group_name_Hall '-P 2ybc'
_symmetry_space_group_name_H-M 'P 1 21/c 1'
_atom_sites_solution_hydrogens geom
_atom_sites_solution_primary direct
_atom_sites_solution_secondary difmap
_audit_creation_method SHELXL-97
_cell_angle_alpha 90.00
_cell_angle_beta 105.323(3)
_cell_angle_gamma 90.00
_cell_formula_units_Z 4
_cell_length_a 9.3950(5)
_cell_length_b 15.5720(9)
_cell_length_c 14.1100(9)
_cell_measurement_temperature 293(2)
_cell_volume 1990.9(2)
_computing_cell_refinement 'HKL DENZO'
_computing_data_collection COLLECT
_computing_data_reduction 'HKL DENZO and SCALEPACK'
_computing_structure_refinement 'SHELXL-97 (Sheldrick, 1997)'
_computing_structure_solution SHELXS-97
_diffrn_ambient_temperature 293(2)
_diffrn_measured_fraction_theta_full 0.994
_diffrn_measured_fraction_theta_max 0.994
_diffrn_radiation_monochromator graphite
_diffrn_radiation_source 'fine-focus sealed tube'
_diffrn_radiation_type MoK\a
_diffrn_radiation_wavelength 0.71073
_diffrn_reflns_av_R_equivalents 0.0698
_diffrn_reflns_av_sigmaI/netI 0.1108
_diffrn_reflns_limit_h_max 12
_diffrn_reflns_limit_h_min -12
_diffrn_reflns_limit_k_max 20
_diffrn_reflns_limit_k_min -18
_diffrn_reflns_limit_l_max 18
_diffrn_reflns_limit_l_min -18
_diffrn_reflns_number 7993
_diffrn_reflns_theta_full 27.43
_diffrn_reflns_theta_max 27.43
_diffrn_reflns_theta_min 1.99
_exptl_absorpt_coefficient_mu 19.443
_exptl_crystal_colour yellow
_exptl_crystal_density_diffrn 2.902
_exptl_crystal_density_method 'not measured'
_exptl_crystal_description prismatic
_exptl_crystal_F_000 1552
_exptl_crystal_size_max 0.09
_exptl_crystal_size_mid 0.04
_exptl_crystal_size_min 0.04
_refine_diff_density_max 1.610
_refine_diff_density_min -1.429
_refine_diff_density_rms 0.712
_refine_ls_extinction_method none
_refine_ls_goodness_of_fit_ref 1.069
_refine_ls_hydrogen_treatment mixed
_refine_ls_matrix_type full
_refine_ls_number_parameters 227
_refine_ls_number_reflns 4522
_refine_ls_number_restraints 0
_refine_ls_restrained_S_all 1.069
_refine_ls_R_factor_all 0.1614
_refine_ls_R_factor_gt 0.0772
_refine_ls_shift/su_max 0.065
_refine_ls_shift/su_mean 0.015
_refine_ls_structure_factor_coef Fsqd
_refine_ls_weighting_details 'calc w=1/[\s^2^(Fo^2^)+(0.1300P)^2^+0.0000P] where P=(Fo^2^+2Fc^2^)/3'
_refine_ls_weighting_scheme calc
_refine_ls_wR_factor_gt 0.1946
_refine_ls_wR_factor_ref 0.2511
_reflns_number_gt 2398
_reflns_number_total 4522
_reflns_threshold_expression >2sigma(I)
_cod_data_source_file ic701865k-file003.cif
_cod_data_source_block Compound_3
_cod_original_formula_sum 'C14 H8 Au2 Br2 Fe1 N6'
_cod_database_code 4304365

loop_
_symmetry_equiv_pos_as_xyz
'x, y, z'
'-x, y+1/2, -z+1/2'
'-x, -y, -z'
'x, -y-1/2, z-1/2'

loop_
_atom_site_label
_atom_site_type_symbol
_atom_site_fract_x
_atom_site_fract_y
_atom_site_fract_z
_atom_site_U_iso_or_equiv
_atom_site_adp_type
_atom_site_occupancy
_atom_site_symmetry_multiplicity
_atom_site_calc_flag
_atom_site_refinement_flags
_atom_site_disorder_assembly
_atom_site_disorder_group
Fe Fe 0.6610(3) 0.50090(14) 1.24812(19) 0.0281(7) Uani 1 1 d . . .
Au1 Au 0.62270(10) 0.25545(5) 1.49581(6) 0.0395(3) Uani 1 1 d . . .
Au2 Au 0.29072(10) 0.25137(4) 1.48975(6) 0.0377(3) Uani 1 1 d . . .
Br1 Br 1.1956(4) 0.32524(18) 1.1981(2) 0.0746(9) Uani 1 1 d . . .
Br2 Br 0.1157(4) 0.7065(3) 1.2362(3) 0.1168(16) Uani 1 1 d . . .
N1 N 0.905(2) 0.4765(11) 1.2974(13) 0.044(5) Uani 1 1 d . . .
N2 N 0.421(2) 0.5398(10) 1.1812(12) 0.038(4) Uani 1 1 d . . .
N3 N 0.630(2) 0.4079(10) 1.3510(12) 0.038(5) Uani 1 1 d . . .
N4 N 0.679(2) 0.5986(10) 1.3594(12) 0.038(4) Uani 1 1 d . . .
N5 N 0.7064(19) 0.5956(10) 1.1491(12) 0.036(4) Uani 1 1 d . . .
N6 N 0.6429(19) 0.3974(10) 1.1433(11) 0.032(4) Uani 1 1 d . . .
C1 C 0.997(3) 0.5156(16) 1.3723(17) 0.060(7) Uani 1 1 d . . .
H1 H 0.9565 0.5549 1.4074 0.06(3) Uiso 1 1 calc R . .
C2 C 1.141(4) 0.5041(16) 1.402(2) 0.080(10) Uani 1 1 d . . .
H2 H 1.1966 0.5333 1.4566 0.06(3) Uiso 1 1 calc R . .
C3 C 1.210(3) 0.4480(15) 1.3506(19) 0.060(7) Uani 1 1 d . . .
H3 H 1.3118 0.4391 1.3702 0.06(3) Uiso 1 1 calc R . .
C4 C 1.126(3) 0.4080(13) 1.2732(16) 0.044(6) Uani 1 1 d . . .
C5 C 0.973(3) 0.4233(13) 1.2526(17) 0.048(6) Uani 1 1 d . . .
H5 H 0.9138 0.3918 1.2011 0.06(3) Uiso 1 1 calc R . .
C6 C 0.344(2) 0.5090(13) 1.0940(16) 0.045(6) Uani 1 1 d . . .
H6 H 0.3890 0.4677 1.0644 0.06(3) Uiso 1 1 calc R . .
C7 C 0.208(3) 0.5325(15) 1.0464(17) 0.054(6) Uani 1 1 d . . .
H7 H 0.1617 0.5087 0.9856 0.06(3) Uiso 1 1 calc R . .
C8 C 0.140(3) 0.5907(13) 1.0870(19) 0.053(7) Uani 1 1 d . . .
H8 H 0.0433 0.6070 1.0560 0.06(3) Uiso 1 1 calc R . .
C9 C 0.210(3) 0.6252(15) 1.1725(19) 0.055(7) Uani 1 1 d . . .
C10 C 0.352(3) 0.5976(15) 1.2171(19) 0.057(7) Uani 1 1 d . . .
H10 H 0.4004 0.6224 1.2769 0.06(3) Uiso 1 1 calc R . .
C11 C 0.627(2) 0.3546(12) 1.4043(14) 0.032(5) Uani 1 1 d . . .
C12 C 0.309(3) 0.3454(12) 1.5848(16) 0.036(5) Uani 1 1 d . . .
C13 C 0.717(3) 0.6531(11) 1.1021(13) 0.043(6) Uani 1 1 d . . .
C14 C 0.635(2) 0.1592(11) 1.5894(12) 0.026(4) Uani 1 1 d . . .

loop_
_atom_site_aniso_label
_atom_site_aniso_U_11
_atom_site_aniso_U_22
_atom_site_aniso_U_33
_atom_site_aniso_U_23
_atom_site_aniso_U_13
_atom_site_aniso_U_12
Fe 0.0430(18) 0.0207(13) 0.0212(14) -0.0006(10) 0.0091(13) -0.0022(12)
Au1 0.0465(6) 0.0321(5) 0.0388(5) 0.0119(4) 0.0092(4) -0.0014(4)
Au2 0.0481(6) 0.0314(5) 0.0340(5) -0.0100(3) 0.0116(4) 0.0016(4)
Br1 0.073(2) 0.0656(18) 0.098(2) -0.0071(16) 0.0459(19) 0.0117(15)
Br2 0.063(2) 0.104(3) 0.167(4) -0.080(3) -0.001(2) 0.027(2)
N1 0.045(12) 0.028(9) 0.050(12) 0.004(8) -0.005(10) 0.001(9)
N2 0.038(11) 0.033(9) 0.043(11) 0.007(8) 0.015(9) -0.001(8)
N3 0.058(14) 0.029(9) 0.028(10) 0.004(8) 0.010(9) 0.009(8)
N4 0.059(13) 0.031(9) 0.033(10) 0.013(8) 0.030(9) 0.004(8)
N5 0.035(11) 0.030(9) 0.033(10) -0.012(8) -0.007(8) -0.010(8)
N6 0.044(12) 0.036(9) 0.019(8) -0.006(7) 0.014(8) -0.007(8)
C1 0.047(16) 0.080(17) 0.033(13) -0.034(12) -0.023(12) 0.018(14)
C2 0.10(3) 0.059(17) 0.050(17) -0.029(13) -0.028(17) -0.023(17)
C3 0.025(14) 0.056(15) 0.089(19) -0.007(14) 0.000(13) 0.012(11)
C4 0.045(16) 0.050(13) 0.034(13) -0.008(10) 0.006(11) -0.004(11)
C5 0.060(18) 0.033(12) 0.047(14) 0.004(10) 0.004(13) -0.012(11)
C6 0.039(14) 0.056(14) 0.033(13) -0.024(10) 0.000(11) 0.007(11)
C7 0.037(14) 0.057(14) 0.051(15) 0.007(13) -0.021(12) 0.008(12)
C8 0.046(17) 0.031(11) 0.085(19) -0.013(12) 0.021(15) -0.001(11)
C9 0.054(18) 0.046(14) 0.072(19) -0.008(13) 0.028(15) -0.001(13)
C10 0.043(16) 0.063(16) 0.060(17) -0.010(13) 0.005(13) 0.002(13)
C11 0.034(13) 0.022(9) 0.031(11) -0.009(8) -0.004(9) 0.001(8)
C12 0.051(15) 0.023(10) 0.043(13) 0.007(9) 0.028(11) 0.012(9)
C13 0.109(18) 0.019(9) 0.014(10) -0.011(8) 0.038(11) -0.029(10)
C14 0.033(12) 0.032(10) 0.014(9) 0.005(8) 0.007(8) -0.004(9)

loop_
_atom_type_symbol
_atom_type_description
_atom_type_scat_dispersion_real
_atom_type_scat_dispersion_imag
_atom_type_scat_source
C C 0.0033 0.0016 'International Tables Vol C Tables 4.2.6.8 and 6.1.1.4'
H H 0.0000 0.0000 'International Tables Vol C Tables 4.2.6.8 and 6.1.1.4'
N N 0.0061 0.0033 'International Tables Vol C Tables 4.2.6.8 and 6.1.1.4'
Br Br -0.2901 2.4595 'International Tables Vol C Tables 4.2.6.8 and 6.1.1.4'
Au Au -2.0133 8.8022 'International Tables Vol C Tables 4.2.6.8 and 6.1.1.4'
Fe Fe 0.3463 0.8444 'International Tables Vol C Tables 4.2.6.8 and 6.1.1.4'

loop_
_geom_angle_atom_site_label_1
_geom_angle_atom_site_label_2
_geom_angle_atom_site_label_3
_geom_angle
_geom_angle_site_symmetry_1
_geom_angle_site_symmetry_3
_geom_angle_publ_flag
N1 Fe N2 171.4(6) . . ?
N3 Fe N1 89.2(7) . . ?
N4 Fe N1 91.0(7) . . ?
N5 Fe N1 87.5(6) . . ?
N6 Fe N1 88.6(7) . . ?
N3 Fe N2 99.4(6) . . ?
N4 Fe N2 89.6(7) . . ?
N5 Fe N2 83.9(6) . . ?
N6 Fe N2 91.4(6) . . ?
N3 Fe N4 89.0(6) . . ?
N3 Fe N5 176.5(7) . . ?
N3 Fe N6 87.6(6) . . ?
N5 Fe N4 89.9(6) . . ?
N4 Fe N6 176.6(5) . . ?
N5 Fe N6 93.4(6) . . ?
C14 Au1 C11 175.6(8) . . ?
C14 Au1 Au2 83.3(6) . . ?
C11 Au1 Au2 100.9(6) . . ?
C12 Au2 C13 176.7(9) . 2_647 ?
C12 Au2 Au1 93.4(7) . . ?
C13 Au2 Au1 84.1(7) 2_647 . ?
C5 N1 C1 112(2) . . ?
C5 N1 Fe 123.3(16) . . ?
C1 N1 Fe 124.7(16) . . ?
C10 N2 C6 114(2) . . ?
C10 N2 Fe 124.5(17) . . ?
C6 N2 Fe 121.3(14) . . ?
C11 N3 Fe 172.5(18) . . ?
C12 N4 Fe 175.8(14) 3_668 . ?
C13 N5 Fe 169.9(17) . . ?
C14 N6 Fe 178.2(15) 4_565 . ?
N1 C1 C2 126(2) . . ?
N1 C1 H1 116.8 . . ?
C2 C1 H1 117.0 . . ?
C1 C2 C3 120(2) . . ?
C1 C2 H2 120.1 . . ?
C3 C2 H2 119.8 . . ?
C4 C3 C2 117(2) . . ?
C4 C3 H3 121.2 . . ?
C2 C3 H3 121.4 . . ?
C3 C4 C5 117(2) . . ?
C3 C4 Br1 124(2) . . ?
C5 C4 Br1 119.0(17) . . ?
N1 C5 C4 128(2) . . ?
N1 C5 H5 116.3 . . ?
C4 C5 H5 116.0 . . ?
C7 C6 N2 125(2) . . ?
C7 C6 H6 117.4 . . ?
N2 C6 H6 117.1 . . ?
C6 C7 C8 119(2) . . ?
C6 C7 H7 120.5 . . ?
C8 C7 H7 120.7 . . ?
C7 C8 C9 119(3) . . ?
C7 C8 H8 120.4 . . ?
C9 C8 H8 120.4 . . ?
C8 C9 C10 118(2) . . ?
C8 C9 Br2 121(2) . . ?
C10 C9 Br2 120(2) . . ?
N2 C10 C9 124(2) . . ?
N2 C10 H10 117.9 . . ?
C9 C10 H10 117.8 . . ?
N3 C11 Au1 177.7(16) . . ?
N4 C12 Au2 179.4(19) 3_668 . ?
N5 C13 Au2 173(2) . 2_657 ?
N6 C14 Au1 179.3(17) 4_566 . ?

loop_
_geom_bond_atom_site_label_1
_geom_bond_atom_site_label_2
_geom_bond_distance
_geom_bond_site_symmetry_2
_geom_bond_publ_flag
Fe N1 2.243(19) . ?
Fe N2 2.287(18) . ?
Fe N3 2.124(17) . ?
Fe N4 2.161(17) . ?
Fe N5 2.151(17) . ?
Fe N6 2.164(15) . ?
Au1 C14 1.980(17) . ?
Au1 C11 2.02(2) . ?
Au1 Au2 3.0981(13) . ?
Au2 C12 1.96(2) . ?
Au2 C13 1.994(18) 2_647 ?
Br1 C4 1.89(2) . ?
Br2 C9 1.90(2) . ?
N1 C5 1.31(3) . ?
N1 C1 1.32(3) . ?
N2 C10 1.29(3) . ?
N2 C6 1.34(3) . ?
N3 C11 1.13(2) . ?
N4 C12 1.16(2) 3_668 ?
N5 C13 1.13(2) . ?
N6 C14 1.15(2) 4_565 ?
C1 C2 1.32(4) . ?
C1 H1 0.9300 . ?
C2 C3 1.40(4) . ?
C2 H2 0.9300 . ?
C3 C4 1.33(3) . ?
C3 H3 0.9300 . ?
C4 C5 1.40(3) . ?
C5 H5 0.9300 . ?
C6 C7 1.32(3) . ?
C6 H6 0.9300 . ?
C7 C8 1.32(3) . ?
C7 H7 0.9300 . ?
C8 C9 1.33(3) . ?
C8 H8 0.9300 . ?
C9 C10 1.38(3) . ?
C10 H10 0.9300 . ?
C12 N4 1.16(2) 3_668 ?
C13 Au2 1.994(18) 2_657 ?
C14 N6 1.15(2) 4_566 ?
